data_7009712
loop_
_publ_author_name
'Hitchcock, Peter B.'
'Nixon, John F.'
'Vargas, Maria D.'
'Ziglio, Cl\'audio M.'

_publ_section_title
;
 1,2,3-Triphenylphosphirene derivatives of the iridium carbonyl
 clusters [HIr4(CO)9L(\m-PPh2)] (L&#x2005;=&#x2005;CO, PPh3) resulting
 from substitution, insertion and hydrometallation
 processes&#x200A;&#x2020;
;
_journal_issue 15
_journal_name_full 'Journal of the Chemical Society, Dalton Transactions'
_journal_page_first 2527
_journal_paper_doi 10.1039/b003002n
_journal_year 2000
_chemical_formula_sum 'C57 H41 Ir4 O7 P3'
_chemical_formula_weight 1699.61
_chemical_name_common '[HIr4(CO)7(PPH2)(PPh3)(PPhCPhCPh)]'
_chemical_name_systematic
; 
 ? 
;
_space_group_IT_number 14
_symmetry_cell_setting monoclinic
_symmetry_space_group_name_Hall '-P 2yn'
_symmetry_space_group_name_H-M 'P 1 21/n 1'
_atom_sites_solution_hydrogens geom
_atom_sites_solution_primary direct
_atom_sites_solution_secondary difmap
_audit_creation_method SHELXL-97
_cell_angle_alpha 90.00
_cell_angle_beta 109.27(3)
_cell_angle_gamma 90.00
_cell_formula_units_Z 4
_cell_length_a 15.174(6)
_cell_length_b 20.952(5)
_cell_length_c 17.733(6)
_cell_measurement_reflns_used 25
_cell_measurement_temperature 293(2)
_cell_measurement_theta_max 10
_cell_measurement_theta_min 7
_cell_volume 5322(3)
_computing_cell_refinement 'Enraf-Nonius CAD4'
_computing_data_collection 'Enraf-Nonius CAD4'
_computing_molecular_graphics 'CAMERON (Watkin and Pearce,1993)'
_computing_publication_material 'SHELXL-97 (Sheldrick, 1997)'
_computing_structure_refinement 'SHELXL-97 (Sheldrick, 1997)'
_computing_structure_solution 'SHELXS-97 (Sheldrick, 1990)'
_diffrn_ambient_temperature 293(2)
_diffrn_measured_fraction_theta_full 0.999
_diffrn_measured_fraction_theta_max 0.999
_diffrn_measurement_method \w--2\q
_diffrn_radiation_monochromator graphite
_diffrn_radiation_source 'fine-focus sealed tube'
_diffrn_radiation_type MoK\a
_diffrn_radiation_wavelength 0.71073
_diffrn_reflns_av_R_equivalents 0.0887
_diffrn_reflns_av_sigmaI/netI 0.2130
_diffrn_reflns_limit_h_max 15
_diffrn_reflns_limit_h_min 0
_diffrn_reflns_limit_k_max 22
_diffrn_reflns_limit_k_min 0
_diffrn_reflns_limit_l_max 17
_diffrn_reflns_limit_l_min -18
_diffrn_reflns_number 6770
_diffrn_reflns_theta_full 21.97
_diffrn_reflns_theta_max 21.97
_diffrn_reflns_theta_min 2.15
_diffrn_standards_decay_% 0
_diffrn_standards_interval_time 120
_diffrn_standards_number 2
_exptl_absorpt_coefficient_mu 10.112
_exptl_absorpt_correction_T_max 1.00
_exptl_absorpt_correction_T_min 0.55
_exptl_absorpt_correction_type empirical
_exptl_crystal_density_diffrn 2.121
_exptl_crystal_density_method 'not measured'
_exptl_crystal_F_000 3168
_exptl_crystal_size_max 0.10
_exptl_crystal_size_mid 0.10
_exptl_crystal_size_min 0.05
_refine_diff_density_max 1.375
_refine_diff_density_min -1.327
_refine_diff_density_rms 0.303
_refine_ls_extinction_method none
_refine_ls_goodness_of_fit_ref 0.982
_refine_ls_hydrogen_treatment mixed
_refine_ls_matrix_type full
_refine_ls_number_parameters 224
_refine_ls_number_reflns 6485
_refine_ls_number_restraints 0
_refine_ls_restrained_S_all 0.982
_refine_ls_R_factor_all 0.1798
_refine_ls_R_factor_gt 0.0788
_refine_ls_shift/su_max 0.000
_refine_ls_shift/su_mean 0.000
_refine_ls_structure_factor_coef Fsqd
_refine_ls_weighting_details 'calc w=1/[\s^2^(Fo^2^)+(0.0227P)^2^+0.0000P] where P=(Fo^2^+2Fc^2^)/3'
_refine_ls_weighting_scheme calc
_refine_ls_wR_factor_gt 0.1270
_refine_ls_wR_factor_ref 0.1607
_reflns_number_gt 3292
_reflns_number_total 6485
_reflns_threshold_expression >2sigma(I)
_cod_data_source_file b003002n.txt
_cod_data_source_block nov998
_cod_original_sg_symbol_H-M P2(1)/n
_cod_database_code 7009712

loop_
_symmetry_equiv_pos_as_xyz
'x, y, z'
'x+1/2, -y+1/2, z+1/2'
'-x, -y, -z'
'-x-1/2, y-1/2, -z-1/2'

loop_
_atom_site_label
_atom_site_type_symbol
_atom_site_fract_x
_atom_site_fract_y
_atom_site_fract_z
_atom_site_U_iso_or_equiv
_atom_site_adp_type
_atom_site_occupancy
_atom_site_symmetry_multiplicity
_atom_site_calc_flag
_atom_site_refinement_flags
_atom_site_disorder_assembly
_atom_site_disorder_group
Ir1 Ir 0.16449(9) -0.02122(7) 0.23429(7) 0.0296(4) Uani 1 1 d . . .
Ir2 Ir 0.07758(9) -0.07982(6) 0.34129(7) 0.0297(4) Uani 1 1 d . . .
Ir3 Ir 0.07842(10) -0.13704(6) 0.19416(8) 0.0341(4) Uani 1 1 d . . .
Ir4 Ir -0.02100(9) -0.02866(7) 0.19712(7) 0.0321(4) Uani 1 1 d . . .
P1 P 0.3245(6) -0.0404(4) 0.2578(5) 0.037(2) Uani 1 1 d . . .
P2 P 0.0147(6) -0.1774(4) 0.2842(5) 0.033(2) Uani 1 1 d . . .
P3 P 0.1368(6) 0.0235(4) 0.3397(5) 0.031(2) Uani 1 1 d . . .
O1 O 0.1523(19) 0.0975(13) 0.1376(15) 0.077(9) Uiso 1 1 d . . .
O2 O -0.0755(18) -0.0286(13) 0.3955(14) 0.066(8) Uiso 1 1 d . . .
O3 O 0.2145(18) -0.1305(12) 0.4963(14) 0.062(7) Uiso 1 1 d . . .
O4 O 0.211(2) -0.2443(15) 0.1944(17) 0.093(10) Uiso 1 1 d . . .
O5 O -0.069(2) -0.1557(13) 0.0357(16) 0.082(9) Uiso 1 1 d . . .
O6 O -0.064(2) 0.0314(14) 0.0320(17) 0.084(9) Uiso 1 1 d . . .
O7 O -0.228(2) -0.0594(13) 0.1690(16) 0.084(9) Uiso 1 1 d . . .
C1 C 0.154(3) 0.0525(18) 0.179(2) 0.051(11) Uiso 1 1 d . . .
C2 C -0.018(3) -0.054(2) 0.378(3) 0.083(15) Uiso 1 1 d . . .
C3 C 0.165(2) -0.1120(15) 0.4349(19) 0.038(9) Uiso 1 1 d . . .
C4 C 0.162(3) -0.2010(18) 0.195(2) 0.051(11) Uiso 1 1 d . . .
C5 C -0.013(2) -0.1500(16) 0.099(2) 0.044(10) Uiso 1 1 d . . .
C6 C -0.044(3) 0.0058(19) 0.095(2) 0.069(13) Uiso 1 1 d . . .
C7 C -0.146(3) -0.0503(16) 0.180(2) 0.046(10) Uiso 1 1 d . . .
C9 C 0.040(2) 0.0776(15) 0.3120(17) 0.035(8) Uiso 1 1 d . . .
C10 C -0.032(2) 0.0641(13) 0.2477(15) 0.022(7) Uiso 1 1 d . . .
C11 C 0.2237(14) 0.0575(10) 0.4261(11) 0.031(8) Uiso 1 1 d G . .
C12 C 0.2180(15) 0.0446(10) 0.5013(13) 0.059(11) Uiso 1 1 d G . .
H12 H 0.1731 0.0164 0.5066 0.071 Uiso 1 1 calc R . .
C13 C 0.2795(18) 0.0738(12) 0.5685(10) 0.076(13) Uiso 1 1 d G . .
H13 H 0.2757 0.0652 0.6188 0.092 Uiso 1 1 calc R . .
C14 C 0.3467(16) 0.1160(12) 0.5606(11) 0.072(13) Uiso 1 1 d G . .
H14 H 0.3878 0.1355 0.6055 0.087 Uiso 1 1 calc R . .
C15 C 0.3523(14) 0.1289(10) 0.4854(14) 0.065(12) Uiso 1 1 d G . .
H15 H 0.3973 0.1571 0.4801 0.078 Uiso 1 1 calc R . .
C16 C 0.2908(16) 0.0997(11) 0.4182(10) 0.051(10) Uiso 1 1 d G . .
H16 H 0.2946 0.1083 0.3679 0.061 Uiso 1 1 calc R . .
C17 C 0.0435(15) 0.1380(9) 0.3618(12) 0.030(8) Uiso 1 1 d G . .
C18 C 0.1001(14) 0.1889(11) 0.3570(12) 0.055(11) Uiso 1 1 d G . .
H18 H 0.1375 0.1858 0.3248 0.067 Uiso 1 1 calc R . .
C19 C 0.1009(15) 0.2443(9) 0.4002(14) 0.060(11) Uiso 1 1 d G . .
H19 H 0.1388 0.2784 0.3969 0.071 Uiso 1 1 calc R . .
C20 C 0.0450(17) 0.2489(9) 0.4483(13) 0.051(10) Uiso 1 1 d G . .
H20 H 0.0455 0.2860 0.4772 0.062 Uiso 1 1 calc R . .
C21 C -0.0116(15) 0.1980(11) 0.4531(12) 0.068(13) Uiso 1 1 d G . .
H21 H -0.0490 0.2010 0.4853 0.082 Uiso 1 1 calc R . .
C22 C -0.0123(14) 0.1425(9) 0.4099(13) 0.050(10) Uiso 1 1 d G . .
H22 H -0.0502 0.1085 0.4132 0.060 Uiso 1 1 calc R . .
C23 C -0.1108(15) 0.1000(11) 0.2102(13) 0.055(11) Uiso 1 1 d G . .
C24 C -0.1079(15) 0.1440(12) 0.1524(14) 0.054(11) Uiso 1 1 d G . .
H24 H -0.0533 0.1495 0.1402 0.065 Uiso 1 1 calc R . .
C25 C -0.187(2) 0.1799(10) 0.1128(12) 0.077(13) Uiso 1 1 d G . .
H25 H -0.1848 0.2093 0.0742 0.092 Uiso 1 1 calc R . .
C26 C -0.2683(16) 0.1717(12) 0.1311(15) 0.092(15) Uiso 1 1 d G . .
H26 H -0.3210 0.1957 0.1047 0.111 Uiso 1 1 calc R . .
C27 C -0.2711(15) 0.1277(13) 0.1889(16) 0.080(14) Uiso 1 1 d G . .
H27 H -0.3257 0.1223 0.2012 0.096 Uiso 1 1 calc R . .
C28 C -0.1924(19) 0.0919(11) 0.2285(13) 0.072(13) Uiso 1 1 d G . .
H28 H -0.1943 0.0624 0.2672 0.086 Uiso 1 1 calc R . .
C29 C -0.1096(12) -0.1932(10) 0.2539(13) 0.032(8) Uiso 1 1 d G . .
C30 C -0.1635(17) -0.1760(11) 0.3006(11) 0.066(12) Uiso 1 1 d G . .
H30 H -0.1356 -0.1567 0.3500 0.079 Uiso 1 1 calc R . .
C31 C -0.2590(16) -0.1877(12) 0.2736(15) 0.082(14) Uiso 1 1 d G . .
H31 H -0.2950 -0.1762 0.3049 0.098 Uiso 1 1 calc R . .
C32 C -0.3006(12) -0.2167(12) 0.1999(16) 0.077(14) Uiso 1 1 d G . .
H32 H -0.3645 -0.2245 0.1818 0.092 Uiso 1 1 calc R . .
C33 C -0.2468(16) -0.2339(11) 0.1531(11) 0.069(13) Uiso 1 1 d G . .
H33 H -0.2746 -0.2532 0.1038 0.083 Uiso 1 1 calc R . .
C34 C -0.1513(15) -0.2221(10) 0.1801(12) 0.043(10) Uiso 1 1 d G . .
H34 H -0.1152 -0.2336 0.1489 0.052 Uiso 1 1 calc R . .
C35 C 0.0649(15) -0.2492(9) 0.3423(11) 0.038(9) Uiso 1 1 d G . .
C36 C 0.0089(12) -0.2958(11) 0.3590(13) 0.051(10) Uiso 1 1 d G . .
H36 H -0.0557 -0.2911 0.3409 0.061 Uiso 1 1 calc R . .
C37 C 0.0493(17) -0.3495(10) 0.4028(14) 0.075(13) Uiso 1 1 d G . .
H37 H 0.0118 -0.3807 0.4140 0.090 Uiso 1 1 calc R . .
C38 C 0.1458(17) -0.3566(9) 0.4299(13) 0.075(13) Uiso 1 1 d G . .
H38 H 0.1728 -0.3926 0.4593 0.090 Uiso 1 1 calc R . .
C39 C 0.2018(12) -0.3100(11) 0.4132(13) 0.054(11) Uiso 1 1 d G . .
H39 H 0.2664 -0.3148 0.4313 0.065 Uiso 1 1 calc R . .
C40 C 0.1614(14) -0.2563(9) 0.3694(12) 0.045(10) Uiso 1 1 d G . .
H40 H 0.1989 -0.2251 0.3582 0.054 Uiso 1 1 calc R . .
C41 C 0.4045(14) 0.0196(9) 0.3150(12) 0.033(8) Uiso 1 1 d G . .
C42 C 0.3970(13) 0.0808(10) 0.2835(10) 0.031(8) Uiso 1 1 d G . .
H42 H 0.3466 0.0914 0.2386 0.037 Uiso 1 1 calc R . .
C43 C 0.4647(16) 0.1263(8) 0.3190(13) 0.051(10) Uiso 1 1 d G . .
H43 H 0.4596 0.1673 0.2978 0.062 Uiso 1 1 calc R . .
C44 C 0.5400(14) 0.1104(11) 0.3860(13) 0.088(15) Uiso 1 1 d G . .
H44 H 0.5853 0.1408 0.4098 0.106 Uiso 1 1 calc R . .
C45 C 0.5475(14) 0.0492(12) 0.4176(11) 0.064(12) Uiso 1 1 d G . .
H45 H 0.5978 0.0386 0.4625 0.077 Uiso 1 1 calc R . .
C46 C 0.4798(17) 0.0037(9) 0.3821(13) 0.074(13) Uiso 1 1 d G . .
H46 H 0.4848 -0.0373 0.4032 0.089 Uiso 1 1 calc R . .
C47 C 0.3716(15) -0.1157(8) 0.3085(12) 0.035(9) Uiso 1 1 d G . .
C48 C 0.3564(15) -0.1306(10) 0.3795(12) 0.052(10) Uiso 1 1 d G . .
H48 H 0.3254 -0.1018 0.4019 0.062 Uiso 1 1 calc R . .
C49 C 0.3875(16) -0.1884(11) 0.4172(10) 0.062(12) Uiso 1 1 d G . .
H49 H 0.3773 -0.1984 0.4648 0.075 Uiso 1 1 calc R . .
C50 C 0.4338(16) -0.2315(8) 0.3839(12) 0.045(10) Uiso 1 1 d G . .
H50 H 0.4546 -0.2702 0.4091 0.054 Uiso 1 1 calc R . .
C51 C 0.4490(15) -0.2166(9) 0.3128(13) 0.054(11) Uiso 1 1 d G . .
H51 H 0.4800 -0.2454 0.2904 0.064 Uiso 1 1 calc R . .
C52 C 0.4180(16) -0.1587(10) 0.2751(10) 0.050(10) Uiso 1 1 d G . .
H52 H 0.4282 -0.1488 0.2275 0.060 Uiso 1 1 calc R . .
C53 C 0.3564(16) -0.0438(11) 0.1672(11) 0.045(10) Uiso 1 1 d G . .
C54 C 0.2885(12) -0.0497(11) 0.0925(14) 0.064(12) Uiso 1 1 d G . .
H54 H 0.2258 -0.0519 0.0882 0.077 Uiso 1 1 calc R . .
C55 C 0.3143(16) -0.0523(11) 0.0243(11) 0.070(13) Uiso 1 1 d G . .
H55 H 0.2688 -0.0563 -0.0257 0.084 Uiso 1 1 calc R . .
C56 C 0.4080(19) -0.0490(12) 0.0308(12) 0.083(14) Uiso 1 1 d G . .
H56 H 0.4252 -0.0508 -0.0148 0.100 Uiso 1 1 calc R . .
C57 C 0.4759(13) -0.0431(12) 0.1055(15) 0.068(12) Uiso 1 1 d G . .
H57 H 0.5386 -0.0409 0.1099 0.081 Uiso 1 1 calc R . .
C58 C 0.4501(14) -0.0405(10) 0.1738(11) 0.054(11) Uiso 1 1 d G . .
H58 H 0.4955 -0.0365 0.2238 0.064 Uiso 1 1 calc R . .

loop_
_atom_site_aniso_label
_atom_site_aniso_U_11
_atom_site_aniso_U_22
_atom_site_aniso_U_33
_atom_site_aniso_U_23
_atom_site_aniso_U_13
_atom_site_aniso_U_12
Ir1 0.0274(8) 0.0339(8) 0.0259(7) -0.0011(7) 0.0066(6) -0.0028(7)
Ir2 0.0270(8) 0.0327(8) 0.0279(7) -0.0022(7) 0.0069(6) -0.0038(7)
Ir3 0.0309(8) 0.0360(8) 0.0339(8) -0.0082(7) 0.0085(7) -0.0026(8)
Ir4 0.0252(8) 0.0365(8) 0.0305(7) -0.0039(7) 0.0034(6) -0.0012(8)
P1 0.030(6) 0.035(6) 0.037(5) 0.009(5) -0.002(4) -0.002(5)
P2 0.029(5) 0.029(5) 0.040(6) -0.004(4) 0.008(4) -0.003(5)
P3 0.031(5) 0.024(5) 0.035(5) -0.017(4) 0.008(4) -0.005(5)

loop_
_atom_type_symbol
_atom_type_description
_atom_type_scat_dispersion_real
_atom_type_scat_dispersion_imag
_atom_type_scat_source
C C 0.0033 0.0016 'International Tables Vol C Tables 4.2.6.8 and 6.1.1.4'
H H 0.0000 0.0000 'International Tables Vol C Tables 4.2.6.8 and 6.1.1.4'
Ir Ir -1.4442 7.9887 'International Tables Vol C Tables 4.2.6.8 and 6.1.1.4'
O O 0.0106 0.0060 'International Tables Vol C Tables 4.2.6.8 and 6.1.1.4'
P P 0.1023 0.0942 'International Tables Vol C Tables 4.2.6.8 and 6.1.1.4'

loop_
_geom_angle_atom_site_label_1
_geom_angle_atom_site_label_2
_geom_angle_atom_site_label_3
_geom_angle
_geom_angle_site_symmetry_1
_geom_angle_site_symmetry_3
_geom_angle_publ_flag
C1 Ir1 P3 95.0(11) . . ?
C1 Ir1 P1 98.0(12) . . ?
P3 Ir1 P1 112.8(3) . . ?
C1 Ir1 Ir4 91.3(12) . . ?
P3 Ir1 Ir4 76.1(2) . . ?
P1 Ir1 Ir4 166.3(2) . . ?
C1 Ir1 Ir3 132.1(11) . . ?
P3 Ir1 Ir3 112.4(2) . . ?
P1 Ir1 Ir3 105.7(2) . . ?
Ir4 Ir1 Ir3 60.74(5) . . ?
C1 Ir1 Ir2 137.4(12) . . ?
P3 Ir1 Ir2 52.1(2) . . ?
P1 Ir1 Ir2 118.3(2) . . ?
Ir4 Ir1 Ir2 58.04(5) . . ?
Ir3 Ir1 Ir2 61.07(5) . . ?
C2 Ir2 C3 101.8(16) . . ?
C2 Ir2 P2 98.8(14) . . ?
C3 Ir2 P2 97.9(10) . . ?
C2 Ir2 P3 94.5(14) . . ?
C3 Ir2 P3 100.4(10) . . ?
P2 Ir2 P3 154.6(3) . . ?
C2 Ir2 Ir4 87.7(13) . . ?
C3 Ir2 Ir4 169.3(10) . . ?
P2 Ir2 Ir4 85.3(2) . . ?
P3 Ir2 Ir4 73.7(2) . . ?
C2 Ir2 Ir3 132.6(13) . . ?
C3 Ir2 Ir3 116.1(10) . . ?
P2 Ir2 Ir3 50.7(2) . . ?
P3 Ir2 Ir3 104.9(2) . . ?
Ir4 Ir2 Ir3 58.48(5) . . ?
C2 Ir2 Ir1 132.6(13) . . ?
C3 Ir2 Ir1 112.8(10) . . ?
P2 Ir2 Ir1 107.1(2) . . ?
P3 Ir2 Ir1 49.2(2) . . ?
Ir4 Ir2 Ir1 56.55(5) . . ?
Ir3 Ir2 Ir1 56.40(5) . . ?
C5 Ir3 C4 102.2(15) . . ?
C5 Ir3 P2 103.2(11) . . ?
C4 Ir3 P2 99.9(11) . . ?
C5 Ir3 Ir1 121.7(11) . . ?
C4 Ir3 Ir1 112.1(11) . . ?
P2 Ir3 Ir1 115.0(2) . . ?
C5 Ir3 Ir4 83.5(11) . . ?
C4 Ir3 Ir4 170.5(11) . . ?
P2 Ir3 Ir4 86.0(2) . . ?
Ir1 Ir3 Ir4 58.52(5) . . ?
C5 Ir3 Ir2 132.6(11) . . ?
C4 Ir3 Ir2 120.2(11) . . ?
P2 Ir3 Ir2 52.4(2) . . ?
Ir1 Ir3 Ir2 62.54(5) . . ?
Ir4 Ir3 Ir2 57.92(5) . . ?
C7 Ir4 C6 94.6(16) . . ?
C7 Ir4 C10 94.3(13) . . ?
C6 Ir4 C10 92.2(14) . . ?
C7 Ir4 Ir1 168.5(11) . . ?
C6 Ir4 Ir1 93.5(13) . . ?
C10 Ir4 Ir1 93.5(8) . . ?
C7 Ir4 Ir2 105.7(10) . . ?
C6 Ir4 Ir2 158.5(13) . . ?
C10 Ir4 Ir2 93.3(7) . . ?
Ir1 Ir4 Ir2 65.41(6) . . ?
C7 Ir4 Ir3 109.3(11) . . ?
C6 Ir4 Ir3 103.3(12) . . ?
C10 Ir4 Ir3 150.2(7) . . ?
Ir1 Ir4 Ir3 60.74(5) . . ?
Ir2 Ir4 Ir3 63.60(5) . . ?
C41 P1 C53 101.4(11) . . ?
C41 P1 C47 104.0(10) . . ?
C53 P1 C47 102.9(11) . . ?
C41 P1 Ir1 116.2(8) . . ?
C53 P1 Ir1 114.0(8) . . ?
C47 P1 Ir1 116.4(8) . . ?
C29 P2 C35 102.4(11) . . ?
C29 P2 Ir3 120.0(8) . . ?
C35 P2 Ir3 120.1(8) . . ?
C29 P2 Ir2 121.6(9) . . ?
C35 P2 Ir2 116.0(8) . . ?
Ir3 P2 Ir2 76.9(3) . . ?
C9 P3 C11 106.5(13) . . ?
C9 P3 Ir1 113.3(10) . . ?
C11 P3 Ir1 125.8(8) . . ?
C9 P3 Ir2 107.8(11) . . ?
C11 P3 Ir2 121.9(8) . . ?
Ir1 P3 Ir2 78.7(3) . . ?
O1 C1 Ir1 173(3) . . ?
O2 C2 Ir2 170(4) . . ?
O3 C3 Ir2 174(3) . . ?
O4 C4 Ir3 176(3) . . ?
O5 C5 Ir3 176(3) . . ?
O6 C6 Ir4 174(4) . . ?
O7 C7 Ir4 175(3) . . ?
C10 C9 C17 122(3) . . ?
C10 C9 P3 118(2) . . ?
C17 C9 P3 120(2) . . ?
C9 C10 C23 129(3) . . ?
C9 C10 Ir4 113(2) . . ?
C23 C10 Ir4 117.3(18) . . ?
C12 C11 C16 120.0 . . ?
C12 C11 P3 118.6(14) . . ?
C16 C11 P3 121.3(14) . . ?
C13 C12 C11 120.0 . . ?
C12 C13 C14 120.0 . . ?
C13 C14 C15 120.0 . . ?
C16 C15 C14 120.0 . . ?
C15 C16 C11 120.0 . . ?
C18 C17 C22 120.0 . . ?
C18 C17 C9 119.9(19) . . ?
C22 C17 C9 120.0(19) . . ?
C17 C18 C19 120.0 . . ?
C20 C19 C18 120.0 . . ?
C19 C20 C21 120.0 . . ?
C20 C21 C22 120.0 . . ?
C21 C22 C17 120.0 . . ?
C10 C23 C24 119(2) . . ?
C10 C23 C28 121(2) . . ?
C24 C23 C28 120.0 . . ?
C25 C24 C23 120.0 . . ?
C26 C25 C24 120.0 . . ?
C25 C26 C27 120.0 . . ?
C26 C27 C28 120.0 . . ?
C27 C28 C23 120.0 . . ?
C30 C29 C34 120.0 . . ?
C30 C29 P2 122.3(14) . . ?
C34 C29 P2 117.6(14) . . ?
C29 C30 C31 120.0 . . ?
C32 C31 C30 120.0 . . ?
C33 C32 C31 120.0 . . ?
C32 C33 C34 120.0 . . ?
C33 C34 C29 120.0 . . ?
C36 C35 C40 120.0 . . ?
C36 C35 P2 121.6(14) . . ?
C40 C35 P2 118.4(14) . . ?
C37 C36 C35 120.0 . . ?
C36 C37 C38 120.0 . . ?
C39 C38 C37 120.0 . . ?
C38 C39 C40 120.0 . . ?
C39 C40 C35 120.0 . . ?
C42 C41 C46 120.0 . . ?
C42 C41 P1 117.7(13) . . ?
C46 C41 P1 121.6(13) . . ?
C43 C42 C41 120.0 . . ?
C44 C43 C42 120.0 . . ?
C43 C44 C45 120.0 . . ?
C46 C45 C44 120.0 . . ?
C45 C46 C41 120.0 . . ?
C48 C47 C52 120.0 . . ?
C48 C47 P1 118.7(13) . . ?
C52 C47 P1 121.2(13) . . ?
C49 C48 C47 120.0 . . ?
C48 C49 C50 120.0 . . ?
C51 C50 C49 120.0 . . ?
C50 C51 C52 120.0 . . ?
C51 C52 C47 120.0 . . ?
C54 C53 C58 120.0 . . ?
C54 C53 P1 120.9(14) . . ?
C58 C53 P1 119.1(14) . . ?
C53 C54 C55 120.0 . . ?
C56 C55 C54 120.0 . . ?
C55 C56 C57 120.0 . . ?
C56 C57 C58 120.0 . . ?
C57 C58 C53 120.0 . . ?

loop_
_geom_bond_atom_site_label_1
_geom_bond_atom_site_label_2
_geom_bond_distance
_geom_bond_site_symmetry_2
_geom_bond_publ_flag
Ir1 C1 1.81(4) . ?
Ir1 P3 2.250(8) . ?
Ir1 P1 2.359(9) . ?
Ir1 Ir4 2.675(2) . ?
Ir1 Ir3 2.736(2) . ?
Ir1 Ir2 2.915(2) . ?
Ir2 C2 1.85(5) . ?
Ir2 C3 1.88(3) . ?
Ir2 P2 2.340(9) . ?
Ir2 P3 2.347(9) . ?
Ir2 Ir4 2.720(2) . ?
Ir2 Ir3 2.875(2) . ?
Ir3 C5 1.82(3) . ?
Ir3 C4 1.84(4) . ?
Ir3 P2 2.284(9) . ?
Ir3 Ir4 2.736(2) . ?
Ir4 C7 1.87(4) . ?
Ir4 C6 1.87(4) . ?
Ir4 C10 2.17(3) . ?
P1 C41 1.808(18) . ?
P1 C53 1.825(19) . ?
P1 C47 1.839(17) . ?
P2 C29 1.813(18) . ?
P2 C35 1.841(18) . ?
P3 C9 1.79(3) . ?
P3 C11 1.806(17) . ?
O1 C1 1.19(4) . ?
O2 C2 1.15(5) . ?
O3 C3 1.17(3) . ?
O4 C4 1.18(4) . ?
O5 C5 1.17(4) . ?
O6 C6 1.18(4) . ?
O7 C7 1.21(4) . ?
C9 C10 1.32(4) . ?
C9 C17 1.54(3) . ?
C10 C23 1.39(3) . ?
C11 C12 1.3900 . ?
C11 C16 1.3900 . ?
C12 C13 1.3900 . ?
C13 C14 1.3900 . ?
C14 C15 1.3900 . ?
C15 C16 1.3900 . ?
C17 C18 1.3900 . ?
C17 C22 1.3900 . ?
C18 C19 1.3900 . ?
C19 C20 1.3900 . ?
C20 C21 1.3900 . ?
C21 C22 1.3900 . ?
C23 C24 1.3900 . ?
C23 C28 1.3900 . ?
C24 C25 1.3900 . ?
C25 C26 1.3900 . ?
C26 C27 1.3900 . ?
C27 C28 1.3900 . ?
C29 C30 1.3900 . ?
C29 C34 1.3900 . ?
C30 C31 1.3900 . ?
C31 C32 1.3900 . ?
C32 C33 1.3900 . ?
C33 C34 1.3900 . ?
C35 C36 1.3900 . ?
C35 C40 1.3900 . ?
C36 C37 1.3900 . ?
C37 C38 1.3900 . ?
C38 C39 1.3900 . ?
C39 C40 1.3900 . ?
C41 C42 1.3900 . ?
C41 C46 1.3900 . ?
C42 C43 1.3900 . ?
C43 C44 1.3900 . ?
C44 C45 1.3900 . ?
C45 C46 1.3900 . ?
C47 C48 1.3900 . ?
C47 C52 1.3900 . ?
C48 C49 1.3900 . ?
C49 C50 1.3900 . ?
C50 C51 1.3900 . ?
C51 C52 1.3900 . ?
C53 C54 1.3900 . ?
C53 C58 1.3900 . ?
C54 C55 1.3900 . ?
C55 C56 1.3900 . ?
C56 C57 1.3900 . ?
C57 C58 1.3900 . ?
